data_1525157
loop_
_publ_author_name
'Rijnsdorp, J.'
'Jellinek, F.'

_publ_section_title
;
 Preparation, crystal structure, and properties of the mixed-valence
 compound Nb3 Se5 Cl7
;
_journal_name_full 'Journal of Solid State Chemistry'
_journal_page_first 149
_journal_page_last 156
_journal_volume 28
_journal_year 1979
_chemical_formula_sum 'Cl7 Nb3 Se5'
_chemical_name_systematic 'Nb3 Se5 Cl7'
_space_group_IT_number 11
_symmetry_space_group_name_Hall '-P 2yb'
_symmetry_space_group_name_H-M 'P 1 21/m 1'
_cell_angle_alpha 90
_cell_angle_beta 106.27
_cell_angle_gamma 90
_cell_formula_units_Z 2
_cell_length_a 7.599
_cell_length_b 12.675
_cell_length_c 8.051
_cell_volume 744.396
_citation_journal_id_ASTM JSSCBI
_cod_data_source_file Rijnsdorp_JSSCBI_1979_421.cif
_cod_data_source_block Cl7Nb3Se5
_cod_original_cell_volume 744.3956
_cod_database_code 1525157

loop_
_symmetry_equiv_pos_as_xyz
x,y,z
-x,y+1/2,-z
-x,-y,-z
x,-y-1/2,z

loop_
_atom_site_label
_atom_site_type_symbol
_atom_site_fract_x
_atom_site_fract_y
_atom_site_fract_z
_atom_site_occupancy
_atom_site_U_iso_or_equiv
Cl5 Cl 0.6094 0.3836 0.4596 1 0.0
Cl3 Cl 0.2892 0.25 0.125 1 0.0
Cl1 Cl 0.9455 0.25 0.8181 1 0.0
Se3 Se 0.4303 0.25 0.7631 1 0.0
Cl2 Cl 0.8238 0.25 0.1468 1 0.0
Nb1 Nb 0.0233 0.39 0.0608 1 0.0
Cl4 Cl 0.146 0.3818 0.4017 1 0.0
Se1 Se 0.185 0.4735 0.843 1 0.0
Nb2 Nb 0.4061 0.25 0.4777 1 0.0
Se2 Se 0.287 0.5303 0.1244 1 0.0
